data_4066662
loop_
_publ_author_name
'Ullrich, Matthias'
'Lough, Alan J.'
'Stephan, Douglas W.'

_publ_section_title
;
 Dihydrogen Activation by B(p-C6F4H)3and Phosphines
;
_journal_issue 16
_journal_name_full Organometallics
_journal_page_first 3647
_journal_paper_doi 10.1021/om100563m
_journal_volume 29
_journal_year 2010
_chemical_formula_sum 'C18 H3 B F12'
_chemical_formula_weight 458.01
_space_group_IT_number 41
_symmetry_cell_setting orthorhombic
_symmetry_space_group_name_Hall 'A 2 -2ab'
_symmetry_space_group_name_H-M 'A e a 2'
_atom_sites_solution_hydrogens geom
_atom_sites_solution_primary direct
_atom_sites_solution_secondary difmap
_audit_creation_method SHELXL-97
_cell_angle_alpha 90.00
_cell_angle_beta 90.00
_cell_angle_gamma 90.00
_cell_formula_units_Z 4
_cell_length_a 8.9262(4)
_cell_length_b 17.7039(9)
_cell_length_c 10.4530(4)
_cell_measurement_temperature 296(2)
_cell_measurement_theta_max 25.06
_cell_measurement_theta_min 3.21
_cell_volume 1651.87(13)
_computing_cell_refinement 'Bruker SAINT'
_computing_data_collection 'Bruker APEX2'
_computing_data_reduction 'Bruker SAINT'
_computing_molecular_graphics 'Bruker SHELXTL'
_computing_publication_material 'Bruker SHELXTL'
_computing_structure_refinement 'SHELXL-97 (Sheldrick, 1997)'
_computing_structure_solution 'SHELXS-97 (Sheldrick, 1990)'
_diffrn_ambient_temperature 296(2)
_diffrn_measured_fraction_theta_full 0.994
_diffrn_measured_fraction_theta_max 0.994
_diffrn_radiation_monochromator graphite
_diffrn_radiation_source 'fine-focus sealed tube'
_diffrn_radiation_type MoK\a
_diffrn_radiation_wavelength 0.71073
_diffrn_reflns_av_R_equivalents 0.0114
_diffrn_reflns_av_sigmaI/netI 0.0118
_diffrn_reflns_limit_h_max 10
_diffrn_reflns_limit_h_min -8
_diffrn_reflns_limit_k_max 15
_diffrn_reflns_limit_k_min -21
_diffrn_reflns_limit_l_max 8
_diffrn_reflns_limit_l_min -12
_diffrn_reflns_number 3047
_diffrn_reflns_theta_full 25.06
_diffrn_reflns_theta_max 25.06
_diffrn_reflns_theta_min 2.30
_exptl_absorpt_coefficient_mu 0.202
_exptl_absorpt_correction_T_max 0.7452
_exptl_absorpt_correction_T_min 0.5872
_exptl_absorpt_correction_type multi-scan
_exptl_crystal_colour colourless
_exptl_crystal_density_diffrn 1.842
_exptl_crystal_density_method 'not measured'
_exptl_crystal_F_000 896
_exptl_crystal_size_max 0.28
_exptl_crystal_size_mid 0.22
_exptl_crystal_size_min 0.21
_refine_diff_density_max 0.156
_refine_diff_density_min -0.141
_refine_diff_density_rms 0.031
_refine_ls_abs_structure_details 'Flack H D (1983), Acta Cryst. A39, 876-881'
_refine_ls_abs_structure_Flack 0.8(6)
_refine_ls_extinction_method none
_refine_ls_goodness_of_fit_ref 1.005
_refine_ls_hydrogen_treatment fixed
_refine_ls_matrix_type full
_refine_ls_number_parameters 142
_refine_ls_number_reflns 1116
_refine_ls_number_restraints 1
_refine_ls_restrained_S_all 1.004
_refine_ls_R_factor_all 0.0221
_refine_ls_R_factor_gt 0.0216
_refine_ls_shift/su_max 0.000
_refine_ls_shift/su_mean 0.000
_refine_ls_structure_factor_coef Fsqd
_refine_ls_weighting_details 'calc w=1/[\s^2^(Fo^2^)+(0.0478P)^2^+0.5163P] where P=(Fo^2^+2Fc^2^)/3'
_refine_ls_weighting_scheme calc
_refine_ls_wR_factor_gt 0.0621
_refine_ls_wR_factor_ref 0.0629
_reflns_number_gt 1096
_reflns_number_total 1116
_reflns_threshold_expression >2sigma(I)
_cod_data_source_file om100563m_si_003.cif
_cod_data_source_block B(pC6F4H)3
_cod_depositor_comments
;
The following automatic conversions were performed:

'_symmetry_cell_setting' value 'Orthorhombic' changed to
'orthorhombic' according to
/home/saulius/struct/CIF-dictionaries/cif_core.dic dictionary named
'cif_core.dic' version 2.4.1 from 2010-06-29.

Automatic conversion script
Id: cif_fix_values 1715 2011-07-08 13:25:40Z adriana 

2021-05-16
Space group name changed to comply with IUCR recomendations
                 miguel
;
_cod_original_sg_symbol_H-M Aba2
_cod_database_code 4066662

loop_
_symmetry_equiv_pos_as_xyz
'x, y, z'
'-x, -y, z'
'x+1/2, -y+1/2, z'
'-x+1/2, y+1/2, z'
'x, y+1/2, z+1/2'
'-x, -y+1/2, z+1/2'
'x+1/2, -y+1, z+1/2'
'-x+1/2, y+1, z+1/2'

loop_
_atom_site_label
_atom_site_type_symbol
_atom_site_fract_x
_atom_site_fract_y
_atom_site_fract_z
_atom_site_U_iso_or_equiv
_atom_site_adp_type
_atom_site_occupancy
_atom_site_symmetry_multiplicity
_atom_site_calc_flag
_atom_site_refinement_flags
F1 F 0.12339(12) 0.05593(6) 0.88154(11) 0.0394(3) Uani 1 1 d .
F5 F 0.10060(15) 0.12327(7) 0.48164(13) 0.0460(3) Uani 1 1 d .
F4 F -0.24174(13) 0.09918(6) 0.56171(13) 0.0404(3) Uani 1 1 d .
F2 F 0.05708(14) 0.18854(7) 0.98650(13) 0.0464(3) Uani 1 1 d .
F3 F -0.31511(14) 0.22848(7) 0.67521(15) 0.0526(4) Uani 1 1 d .
C7 C 0.0000 0.0000 0.4923(3) 0.0257(5) Uani 1 2 d S
C1 C -0.05299(18) 0.07224(10) 0.71480(19) 0.0253(4) Uani 1 1 d .
C2 C 0.01531(18) 0.09798(10) 0.82650(18) 0.0281(4) Uani 1 1 d .
C4 C -0.1323(2) 0.21050(10) 0.8348(2) 0.0338(4) Uani 1 1 d .
H4A H -0.1587 0.2556 0.8746 0.041 Uiso 1 1 calc R
C6 C -0.16635(18) 0.11942(10) 0.66752(19) 0.0287(4) Uani 1 1 d .
C10 C 0.0000 0.0000 0.2210(3) 0.0443(8) Uani 1 2 d S
H10A H 0.0000 0.0000 0.1321 0.053 Uiso 1 2 calc SR
C8 C 0.0490(2) 0.06150(11) 0.4210(2) 0.0324(4) Uani 1 1 d .
C5 C -0.2052(2) 0.18640(10) 0.7263(2) 0.0337(4) Uani 1 1 d .
F6 F 0.1091(2) 0.12095(10) 0.22782(15) 0.0691(5) Uani 1 1 d .
C9 C 0.0518(3) 0.06089(12) 0.2895(2) 0.0417(5) Uani 1 1 d .
C3 C -0.0195(2) 0.16605(10) 0.88272(18) 0.0317(4) Uani 1 1 d .
B1 B 0.0000 0.0000 0.6419(3) 0.0252(6) Uani 1 2 d S

loop_
_atom_site_aniso_label
_atom_site_aniso_U_11
_atom_site_aniso_U_22
_atom_site_aniso_U_33
_atom_site_aniso_U_23
_atom_site_aniso_U_13
_atom_site_aniso_U_12
F1 0.0454(5) 0.0397(6) 0.0332(7) -0.0039(5) -0.0150(5) 0.0098(5)
F5 0.0722(8) 0.0293(6) 0.0364(7) 0.0032(6) 0.0086(6) -0.0115(6)
F4 0.0408(5) 0.0433(6) 0.0372(6) -0.0079(6) -0.0128(6) 0.0138(5)
F2 0.0590(7) 0.0459(7) 0.0343(7) -0.0149(6) -0.0090(6) -0.0007(5)
F3 0.0496(7) 0.0436(7) 0.0645(9) -0.0096(7) -0.0117(8) 0.0246(5)
C7 0.0279(11) 0.0248(12) 0.0244(13) 0.000 0.000 0.0048(10)
C1 0.0284(7) 0.0255(8) 0.0219(9) 0.0009(7) 0.0021(7) -0.0004(6)
C2 0.0286(8) 0.0296(9) 0.0260(10) 0.0028(7) 0.0004(7) 0.0004(7)
C4 0.0388(8) 0.0261(8) 0.0365(12) -0.0073(8) 0.0086(9) 0.0009(7)
C6 0.0296(8) 0.0289(9) 0.0277(9) -0.0001(8) -0.0012(8) 0.0013(7)
C10 0.0569(18) 0.0544(19) 0.0215(13) 0.000 0.000 0.0173(14)
C8 0.0409(9) 0.0279(10) 0.0283(10) 0.0012(8) 0.0024(8) 0.0048(8)
C5 0.0335(9) 0.0287(8) 0.0388(11) 0.0003(9) 0.0022(9) 0.0085(7)
F6 0.1153(13) 0.0549(8) 0.0371(7) 0.0201(7) 0.0177(9) -0.0043(9)
C9 0.0578(12) 0.0403(12) 0.0270(12) 0.0109(9) 0.0074(9) 0.0083(10)
C3 0.0386(8) 0.0322(9) 0.0244(10) -0.0049(8) 0.0040(8) -0.0079(7)
B1 0.0222(12) 0.0268(13) 0.0267(15) 0.000 0.000 -0.0024(11)

loop_
_atom_type_symbol
_atom_type_description
_atom_type_scat_dispersion_real
_atom_type_scat_dispersion_imag
_atom_type_scat_source
C C 0.0033 0.0016 'International Tables Vol C Tables 4.2.6.8 and 6.1.1.4'
H H 0.0000 0.0000 'International Tables Vol C Tables 4.2.6.8 and 6.1.1.4'
B B 0.0013 0.0007 'International Tables Vol C Tables 4.2.6.8 and 6.1.1.4'
F F 0.0171 0.0103 'International Tables Vol C Tables 4.2.6.8 and 6.1.1.4'

loop_
_geom_angle_atom_site_label_1
_geom_angle_atom_site_label_2
_geom_angle_atom_site_label_3
_geom_angle
_geom_angle_site_symmetry_1
C8 C7 C8 115.2(3) 2
C8 C7 B1 122.42(13) 2
C8 C7 B1 122.42(13) .
C2 C1 C6 114.60(16) .
C2 C1 B1 122.96(15) .
C6 C1 B1 122.29(17) .
F1 C2 C3 117.57(16) .
F1 C2 C1 119.36(15) .
C3 C2 C1 123.05(16) .
C3 C4 C5 118.03(17) .
F4 C6 C5 118.04(16) .
F4 C6 C1 119.53(16) .
C5 C6 C1 122.43(18) .
C9 C10 C9 117.3(3) 2
F5 C8 C9 118.1(2) .
F5 C8 C7 119.46(19) .
C9 C8 C7 122.4(2) .
F3 C5 C4 120.11(17) .
F3 C5 C6 118.88(18) .
C4 C5 C6 121.00(17) .
F6 C9 C10 119.9(2) .
F6 C9 C8 118.7(2) .
C10 C9 C8 121.4(2) .
F2 C3 C4 119.86(16) .
F2 C3 C2 119.35(16) .
C4 C3 C2 120.78(17) .
C1 B1 C1 121.6(2) 2
C1 B1 C7 119.21(12) 2
C1 B1 C7 119.21(12) .

loop_
_geom_bond_atom_site_label_1
_geom_bond_atom_site_label_2
_geom_bond_distance
_geom_bond_site_symmetry_2
F1 C2 1.348(2) .
F5 C8 1.345(2) .
F4 C6 1.343(2) .
F2 C3 1.342(2) .
F3 C5 1.343(2) .
C7 C8 1.390(2) 2
C7 C8 1.390(2) .
C7 B1 1.563(4) .
C1 C2 1.394(3) .
C1 C6 1.402(3) .
C1 B1 1.562(2) .
C2 C3 1.376(3) .
C4 C3 1.373(3) .
C4 C5 1.375(3) .
C6 C5 1.380(3) .
C10 C9 1.374(3) 2
C10 C9 1.374(3) .
C8 C9 1.375(3) .
F6 C9 1.345(3) .
B1 C1 1.562(2) 2
